data_1519659
loop_
_publ_author_name
'Zhao, Qin'
'Chen, Guo-Dong'
'Feng, Xiao-Lin'
'Yu, Yang'
'He, Rong-Rong'
'Li, Xiao-Xia'
'Huang, Yan'
'Zhou, Wen-Xia'
'Guo, Liang-Dong'
'Zheng, Yi-Zhi'
'Yao, Xin-Sheng'
'Gao, Hao'

_publ_section_title
;
 Nodulisporiviridins A-H, Bioactive Viridins from Nodulisporium sp.
;
_journal_issue 6
_journal_name_full 'Journal of natural products'
_journal_page_first 1221
_journal_page_last 1230
_journal_paper_doi 10.1021/np500912t
_journal_volume 78
_journal_year 2015
_chemical_absolute_configuration unk
_chemical_formula_moiety 'C20 H22 O5'
_chemical_formula_sum 'C20 H22 O5'
_chemical_formula_weight 342.38
_chemical_name_systematic
;
 ? 
;
_space_group_crystal_system monoclinic
_space_group_IT_number 4
_space_group_name_Hall 'P 2yb'
_space_group_name_H-M_alt 'P 1 21 1'
_symmetry_space_group_name_Hall 'P 2yb'
_symmetry_space_group_name_H-M 'P 1 21 1'
_atom_sites_solution_hydrogens geom
_atom_sites_solution_primary direct
_atom_sites_solution_secondary difmap
_audit_creation_date 2014-08-28
_audit_creation_method
;
Olex2 1.2
(compiled 2014.06.27 svn.r2953 for OlexSys, GUI svn.r4862)
;
_cell_angle_alpha 90.00
_cell_angle_beta 109.005(4)
_cell_angle_gamma 90.00
_cell_formula_units_Z 2
_cell_length_a 8.4907(3)
_cell_length_b 8.5157(2)
_cell_length_c 12.1520(4)
_cell_measurement_reflns_used 6374
_cell_measurement_temperature 173.01(11)
_cell_measurement_theta_max 60.7792
_cell_measurement_theta_min 3.8441
_cell_volume 830.75(5)
_computing_cell_refinement
;
CrysAlisPro, Agilent Technologies,
Version 1.171.36.21 (release 14-08-2012 CrysAlis171 .NET)
(compiled Sep 14 2012,17:21:16)
;
_computing_data_collection
;
CrysAlisPro, Agilent Technologies,
Version 1.171.36.21 (release 14-08-2012 CrysAlis171 .NET)
(compiled Sep 14 2012,17:21:16)
;
_computing_data_reduction
;
CrysAlisPro, Agilent Technologies,
Version 1.171.36.21 (release 14-08-2012 CrysAlis171 .NET)
(compiled Sep 14 2012,17:21:16)
;
_computing_molecular_graphics 'Olex2 (Dolomanov et al., 2009)'
_computing_publication_material 'Olex2 (Dolomanov et al., 2009)'
_computing_structure_refinement 'ShelXL (Sheldrick, 2008)'
_computing_structure_solution 'SHELXS-97 (Sheldrick, 1990)'
_diffrn_ambient_temperature 173.01(11)
_diffrn_detector_area_resol_mean 16.0288
_diffrn_measured_fraction_theta_full 0.994
_diffrn_measured_fraction_theta_max 0.994
_diffrn_measurement_details
;
  1 omega  -93.00  -61.00   1.0000    1.0000
omega____ theta____ kappa____ phi______ frames
    -      -33.1726 -178.0000  120.0000 32

  2 omega   11.00   95.00   1.0000    1.0000
omega____ theta____ kappa____ phi______ frames
    -       33.1726   38.0000    0.0000 84

  3 omega  -33.00   55.00   1.0000    1.0000
omega____ theta____ kappa____ phi______ frames
    -       33.1726  -57.0000   30.0000 88

  4 omega   14.00   99.00   1.0000    1.0000
omega____ theta____ kappa____ phi______ frames
    -       33.1726   57.0000 -180.0000 85

  5 omega  -99.00  -50.00   1.0000    1.0000
omega____ theta____ kappa____ phi______ frames
    -      -55.0000  -61.0000   90.0000 49

  6 omega   58.00  112.00   1.0000    1.0000
omega____ theta____ kappa____ phi______ frames
    -       86.5000   77.0000 -180.0000 54

  7 omega   82.00  108.00   1.0000    1.0000
omega____ theta____ kappa____ phi______ frames
    -       86.5000  111.0000  -60.0000 26

  8 omega   22.00   98.00   1.0000    1.0000
omega____ theta____ kappa____ phi______ frames
    -       86.5000  -61.0000    0.0000 76

  9 omega   20.00  106.00   1.0000    1.0000
omega____ theta____ kappa____ phi______ frames
    -       86.5000  -61.0000 -180.0000 86

 10 omega   22.00   48.00   1.0000    1.0000
omega____ theta____ kappa____ phi______ frames
    -       86.5000  -94.0000  150.0000 26

 11 omega   66.00  129.00   1.0000    1.0000
omega____ theta____ kappa____ phi______ frames
    -       86.5000   61.0000   90.0000 63

 12 omega   24.00   72.00   1.0000    1.0000
omega____ theta____ kappa____ phi______ frames
    -       86.5000  -94.0000    0.0000 48

 13 omega   90.00  147.00   1.0000    1.0000
omega____ theta____ kappa____ phi______ frames
    -       86.5000   77.0000  150.0000 57

 14 omega   59.00   85.00   1.0000    1.0000
omega____ theta____ kappa____ phi______ frames
    -       86.5000   77.0000  150.0000 26

 15 omega   32.00   75.00   1.0000    1.0000
omega____ theta____ kappa____ phi______ frames
    -       86.5000  -45.0000 -150.0000 43

 16 omega   48.00  127.00   1.0000    1.0000
omega____ theta____ kappa____ phi______ frames
    -       86.5000  178.0000 -120.0000 79

 17 omega   41.00   86.00   1.0000    1.0000
omega____ theta____ kappa____ phi______ frames
    -       86.5000  178.0000  -90.0000 45

 18 omega   14.00   69.00   1.0000    1.0000
omega____ theta____ kappa____ phi______ frames
    -       86.5000  -30.0000    0.0000 55

 19 omega   65.00  108.00   1.0000    1.0000
omega____ theta____ kappa____ phi______ frames
    -       86.5000   45.0000  150.0000 43

 20 omega   25.00  105.00   1.0000    1.0000
omega____ theta____ kappa____ phi______ frames
    -       86.5000  -15.0000 -180.0000 80

 21 omega   67.00   93.00   1.0000    1.0000
omega____ theta____ kappa____ phi______ frames
    -       86.5000   61.0000  150.0000 26

 22 omega   79.00  105.00   1.0000    1.0000
omega____ theta____ kappa____ phi______ frames
    -       86.5000   45.0000 -180.0000 26

 23 omega  117.00  149.00   1.0000    1.0000
omega____ theta____ kappa____ phi______ frames
    -       86.5000   45.0000 -180.0000 32

 24 omega  110.00  136.00   1.0000    1.0000
omega____ theta____ kappa____ phi______ frames
    -       86.5000   45.0000 -120.0000 26

 25 omega   52.00  124.00   1.0000    1.0000
omega____ theta____ kappa____ phi______ frames
    -       86.5000  178.0000   60.0000 72

 26 omega -110.00  -53.00   1.0000    1.0000
omega____ theta____ kappa____ phi______ frames
    -      -33.1726  178.0000 -180.0000 57

 27 omega   13.00  102.00   1.0000    1.0000
omega____ theta____ kappa____ phi______ frames
    -       33.1726   57.0000   60.0000 89

 28 omega   13.00  102.00   1.0000    1.0000
omega____ theta____ kappa____ phi______ frames
    -       33.1726   57.0000  -90.0000 89

 29 omega   32.00  110.00   1.0000    1.0000
omega____ theta____ kappa____ phi______ frames
    -       33.1726 -178.0000  -60.0000 78

 30 omega -125.00  -26.00   1.0000    1.0000
omega____ theta____ kappa____ phi______ frames
    -      -55.0000  -76.0000  102.0323 99

 31 omega -125.00  -25.00   1.0000    1.0000
omega____ theta____ kappa____ phi______ frames
    -      -55.0000  -77.0000 -150.0000 100

 32 omega -125.00  -25.00   1.0000    1.0000
omega____ theta____ kappa____ phi______ frames
    -      -55.0000  -77.0000  -30.0000 100

 33 omega  -50.00  -23.00   1.0000    1.0000
omega____ theta____ kappa____ phi______ frames
    -      -55.0000  -80.0000  -99.7583 27

 34 omega -125.00  -25.00   1.0000    1.0000
omega____ theta____ kappa____ phi______ frames
    -      -55.0000  -77.0000   30.0000 100

 35 omega   56.00  157.00   1.0000    1.0000
omega____ theta____ kappa____ phi______ frames
    -       86.5000   77.0000  -30.0000 101

 36 omega   56.00  157.00   1.0000    1.0000
omega____ theta____ kappa____ phi______ frames
    -       86.5000   77.0000   90.0000 101

 37 omega   56.00  157.00   1.0000    1.0000
omega____ theta____ kappa____ phi______ frames
    -       86.5000   77.0000  -60.0000 101

 38 omega   14.00   90.00   1.0000    1.0000
omega____ theta____ kappa____ phi______ frames
    -       86.5000 -111.0000  120.0000 76

 39 omega   62.00  155.00   1.0000    1.0000
omega____ theta____ kappa____ phi______ frames
    -       86.5000   67.0000   27.0000 93

 40 omega   56.00  109.00   1.0000    1.0000
omega____ theta____ kappa____ phi______ frames
    -       86.5000   77.0000 -150.0000 53

 41 omega   14.00   90.00   1.0000    1.0000
omega____ theta____ kappa____ phi______ frames
    -       86.5000 -111.0000 -180.0000 76

 42 omega   63.00  158.00   1.0000    1.0000
omega____ theta____ kappa____ phi______ frames
    -       86.5000   45.0000  -90.0000 95

 43 omega   15.00  124.00   1.0000    1.0000
omega____ theta____ kappa____ phi______ frames
    -       86.5000  -90.0000 -148.4880 109

 44 omega   14.00   90.00   1.0000    1.0000
omega____ theta____ kappa____ phi______ frames
    -       86.5000 -111.0000    0.0000 76

 45 omega   56.00  157.00   1.0000    1.0000
omega____ theta____ kappa____ phi______ frames
    -       86.5000   77.0000   60.0000 101

 46 omega    3.00  103.00   1.0000    1.0000
omega____ theta____ kappa____ phi______ frames
    -       33.1726   77.0000  120.0000 100
;
_diffrn_measurement_device_type 'Xcalibur, Sapphire3, Gemini ultra'
_diffrn_measurement_method '\w scans'
_diffrn_orient_matrix_UB_11 -0.0521578000
_diffrn_orient_matrix_UB_12 0.1114932000
_diffrn_orient_matrix_UB_13 0.0818370000
_diffrn_orient_matrix_UB_21 -0.1842509000
_diffrn_orient_matrix_UB_22 -0.0409408000
_diffrn_orient_matrix_UB_23 -0.0627340000
_diffrn_orient_matrix_UB_31 0.0126244000
_diffrn_orient_matrix_UB_32 -0.1363993000
_diffrn_orient_matrix_UB_33 0.0857308000
_diffrn_radiation_monochromator mirror
_diffrn_radiation_type CuK\a
_diffrn_radiation_wavelength 1.54178
_diffrn_reflns_av_R_equivalents 0.0758
_diffrn_reflns_av_unetI/netI 0.0445
_diffrn_reflns_limit_h_max 9
_diffrn_reflns_limit_h_min -9
_diffrn_reflns_limit_k_max 9
_diffrn_reflns_limit_k_min -9
_diffrn_reflns_limit_l_max 13
_diffrn_reflns_limit_l_min -13
_diffrn_reflns_number 9077
_diffrn_reflns_theta_full 60.82
_diffrn_reflns_theta_max 60.82
_diffrn_reflns_theta_min 6.47
_diffrn_source 'Enhance Ultra (Cu) X-ray Source'
_exptl_absorpt_coefficient_mu 0.802
_exptl_absorpt_correction_T_max 1.00000
_exptl_absorpt_correction_T_min 0.63931
_exptl_absorpt_correction_type multi-scan
_exptl_absorpt_process_details
;
CrysAlisPro, Agilent Technologies,
Version 1.171.36.21 (release 14-08-2012 CrysAlis171 .NET)
(compiled Sep 14 2012,17:21:16)
Empirical absorption correction using spherical harmonics,
 implemented in SCALE3 ABSPACK scaling algorithm.
;
_exptl_crystal_colour 'clear light colourless'
_exptl_crystal_colour_lustre clear
_exptl_crystal_colour_modifier light
_exptl_crystal_colour_primary colourless
_exptl_crystal_density_diffrn 1.369
_exptl_crystal_density_method 'not measured'
_exptl_crystal_description plate
_exptl_crystal_F_000 364
_exptl_crystal_size_max 0.26
_exptl_crystal_size_mid 0.2
_exptl_crystal_size_min 0.16
_refine_diff_density_max 0.181
_refine_diff_density_min -0.239
_refine_diff_density_rms 0.040
_refine_ls_abs_structure_details 'Flack H D (1983), Acta Cryst. A39, 876-881'
_refine_ls_abs_structure_Flack 0.1(2)
_refine_ls_extinction_method none
_refine_ls_goodness_of_fit_ref 1.029
_refine_ls_hydrogen_treatment constr
_refine_ls_matrix_type full
_refine_ls_number_parameters 230
_refine_ls_number_reflns 2493
_refine_ls_number_restraints 1
_refine_ls_restrained_S_all 1.029
_refine_ls_R_factor_all 0.0367
_refine_ls_R_factor_gt 0.0358
_refine_ls_shift/su_max 0.000
_refine_ls_shift/su_mean 0.000
_refine_ls_structure_factor_coef Fsqd
_refine_ls_weighting_details 'calc w=1/[\s^2^(Fo^2^)+(0.0562P)^2^+0.0931P] where P=(Fo^2^+2Fc^2^)/3'
_refine_ls_weighting_scheme calc
_refine_ls_wR_factor_gt 0.0893
_refine_ls_wR_factor_ref 0.0904
_reflns_number_gt 2431
_reflns_number_total 2493
_reflns_threshold_expression >2sigma(I)
_cod_data_source_file np500912t_si_003.cif
_cod_data_source_block Nodulisporiviridin_F
_cod_depositor_comments 'Adding full bibliography for 1519659--1519660.cif.'
_cod_original_cell_volume 830.75(4)
_cod_database_code 1519659
_chemical_oxdiff_formula CHON
_reflns_odcompleteness_completeness 97.91
_reflns_odcompleteness_iscentric 1
_reflns_odcompleteness_theta 61.08
_olex2_refinement_description
;
1. Fixed Uiso
 At 1.2 times of:
  All C(H) groups, All C(H,H) groups
 At 1.5 times of:
  All C(H,H,H) groups, All O(H) groups
2.a Ternary CH refined with riding coordinates:
 C11(H11), C14(H14), C3(H3A)
2.b Secondary CH2 refined with riding coordinates:
 C1(H1A,H1B), C12(H12A,H12B), C2(H2A,H2B), C15(H15A,H15B), C16(H16A,H16B)
2.c Aromatic/amide H refined with riding coordinates:
 C20(H20)
2.d Idealised Me refined as rotating group:
 C19(H19A,H19B,H19C), C18(H18A,H18B,H18C)
2.e Idealised tetrahedral OH refined as rotating group:
 O3(H3), O1(H1)
;
_olex2_submission_special_instructions 'No special instructions were received'

loop_
_space_group_symop_id
_space_group_symop_operation_xyz
1 'x, y, z'
2 '-x, y+1/2, -z'

loop_
_atom_site_label
_atom_site_type_symbol
_atom_site_fract_x
_atom_site_fract_y
_atom_site_fract_z
_atom_site_U_iso_or_equiv
_atom_site_adp_type
_atom_site_occupancy
_atom_site_calc_flag
_atom_site_refinement_flags_posn
O4 O -0.70422(15) -0.93384(19) -0.00397(11) 0.0274(3) Uani 1 d .
O2 O -0.83769(14) -0.92087(18) -0.25831(10) 0.0257(3) Uani 1 d .
O3 O -0.05073(15) -0.9133(2) -0.06426(12) 0.0319(4) Uani 1 d .
H3 H 0.0471 -0.9411 -0.0427 0.048 Uiso 1 calc GR
O1 O -0.65804(18) -0.9289(2) -0.56908(12) 0.0402(4) Uani 1 d .
H1 H -0.7561 -0.9475 -0.6051 0.060 Uiso 1 calc GR
C8 C -0.4289(2) -0.9578(2) -0.01490(15) 0.0178(4) Uani 1 d .
C9 C -0.3294(2) -0.97398(19) -0.08161(17) 0.0174(4) Uani 1 d .
C6 C -0.6720(2) -0.9179(2) -0.18956(15) 0.0194(4) Uani 1 d .
C7 C -0.6132(2) -0.9313(2) -0.06517(15) 0.0188(4) Uani 1 d .
O5 O -0.00342(18) -1.0174(2) 0.36097(12) 0.0419(4) Uani 1 d .
C11 C -0.1482(2) -1.0284(2) -0.03124(15) 0.0207(4) Uani 1 d .
H11 H -0.1381 -1.1265 -0.0705 0.025 Uiso 1 calc R
C5 C -0.5739(2) -0.9384(2) -0.25600(15) 0.0187(4) Uani 1 d .
C19 C -0.3335(2) -0.7669(2) -0.22922(16) 0.0254(4) Uani 1 d .
H19A H -0.3508 -0.6991 -0.1711 0.038 Uiso 1 calc GR
H19B H -0.3981 -0.7301 -0.3052 0.038 Uiso 1 calc GR
H19C H -0.2176 -0.7669 -0.2223 0.038 Uiso 1 calc GR
C14 C -0.3598(2) -0.9847(2) 0.11534(15) 0.0174(4) Uani 1 d .
H14 H -0.3739 -1.0970 0.1272 0.021 Uiso 1 calc R
C10 C -0.3885(2) -0.9370(2) -0.21156(15) 0.0190(4) Uani 1 d .
C13 C -0.1702(2) -0.9534(2) 0.16227(16) 0.0204(4) Uani 1 d .
C4 C -0.6776(2) -0.9627(2) -0.37240(16) 0.0235(4) Uani 1 d .
C1 C -0.3327(2) -1.0537(2) -0.28962(16) 0.0246(4) Uani 1 d .
H1A H -0.2126 -1.0491 -0.2703 0.029 Uiso 1 calc R
H1B H -0.3624 -1.1597 -0.2747 0.029 Uiso 1 calc R
C18 C -0.1262(3) -0.7789(2) 0.15200(18) 0.0281(5) Uani 1 d .
H18A H -0.1692 -0.7468 0.0720 0.042 Uiso 1 calc GR
H18B H -0.0074 -0.7663 0.1798 0.042 Uiso 1 calc GR
H18C H -0.1747 -0.7154 0.1978 0.042 Uiso 1 calc GR
C12 C -0.0855(2) -1.0603(2) 0.10003(16) 0.0225(4) Uani 1 d .
H12A H -0.1077 -1.1689 0.1143 0.027 Uiso 1 calc R
H12B H 0.0339 -1.0438 0.1302 0.027 Uiso 1 calc R
C20 C -0.8349(2) -0.9499(3) -0.36841(17) 0.0287(5) Uani 1 d .
H20 H -0.9300 -0.9597 -0.4332 0.034 Uiso 1 calc R
C2 C -0.4156(3) -1.0148(3) -0.41956(16) 0.0287(5) Uani 1 d .
H2A H -0.3797 -0.9108 -0.4337 0.034 Uiso 1 calc R
H2B H -0.3747 -1.0885 -0.4648 0.034 Uiso 1 calc R
C17 C -0.1352(3) -0.9776(2) 0.29034(18) 0.0278(5) Uani 1 d .
C15 C -0.4252(2) -0.8980(2) 0.20339(16) 0.0249(5) Uani 1 d .
H15A H -0.4311 -0.7856 0.1899 0.030 Uiso 1 calc R
H15B H -0.5340 -0.9365 0.2004 0.030 Uiso 1 calc R
C16 C -0.2915(2) -0.9399(3) 0.31947(16) 0.0343(5) Uani 1 d .
H16A H -0.2722 -0.8521 0.3731 0.041 Uiso 1 calc R
H16B H -0.3261 -1.0299 0.3549 0.041 Uiso 1 calc R
C3 C -0.6070(3) -1.0189(3) -0.46497(15) 0.0275(5) Uani 1 d .
H3A H -0.6425 -1.1278 -0.4845 0.033 Uiso 1 calc R

loop_
_atom_site_aniso_label
_atom_site_aniso_U_11
_atom_site_aniso_U_22
_atom_site_aniso_U_33
_atom_site_aniso_U_23
_atom_site_aniso_U_13
_atom_site_aniso_U_12
O4 0.0177(6) 0.0428(8) 0.0283(7) 0.0014(7) 0.0166(5) 0.0019(7)
O2 0.0157(6) 0.0365(7) 0.0259(7) 0.0005(6) 0.0082(5) 0.0013(7)
O3 0.0150(6) 0.0450(9) 0.0421(8) 0.0143(7) 0.0182(6) 0.0015(7)
O1 0.0397(8) 0.0603(10) 0.0219(7) 0.0097(8) 0.0119(6) -0.0016(9)
C8 0.0170(9) 0.0164(10) 0.0231(9) 0.0005(8) 0.0111(8) 0.0002(8)
C9 0.0177(9) 0.0145(9) 0.0247(10) 0.0000(7) 0.0132(8) -0.0011(7)
C6 0.0151(8) 0.0198(9) 0.0258(9) -0.0003(8) 0.0101(7) -0.0011(8)
C7 0.0176(9) 0.0179(8) 0.0272(9) -0.0018(8) 0.0161(7) 0.0018(8)
O5 0.0309(9) 0.0655(11) 0.0252(8) 0.0044(8) 0.0036(7) 0.0038(8)
C11 0.0181(9) 0.0239(10) 0.0268(10) 0.0021(8) 0.0167(8) 0.0030(8)
C5 0.0196(9) 0.0171(9) 0.0226(9) -0.0001(8) 0.0111(7) 0.0015(9)
C19 0.0242(11) 0.0261(10) 0.0298(10) 0.0058(8) 0.0139(9) -0.0014(9)
C14 0.0181(9) 0.0183(9) 0.0212(9) 0.0006(7) 0.0136(8) -0.0015(7)
C10 0.0185(9) 0.0197(9) 0.0240(9) 0.0010(8) 0.0142(7) 0.0010(9)
C13 0.0171(9) 0.0221(10) 0.0251(10) -0.0024(8) 0.0113(8) -0.0005(8)
C4 0.0249(10) 0.0255(10) 0.0227(10) 0.0033(8) 0.0113(8) -0.0022(8)
C1 0.0275(10) 0.0280(11) 0.0253(10) 0.0014(8) 0.0183(8) 0.0041(9)
C18 0.0267(11) 0.0260(11) 0.0357(11) -0.0056(9) 0.0157(9) -0.0078(9)
C12 0.0183(9) 0.0251(11) 0.0282(10) 0.0025(8) 0.0131(8) 0.0028(8)
C20 0.0260(10) 0.0374(12) 0.0223(10) 0.0025(9) 0.0072(8) -0.0029(10)
C2 0.0350(11) 0.0353(11) 0.0238(10) 0.0009(9) 0.0204(9) 0.0009(10)
C17 0.0269(11) 0.0299(11) 0.0277(11) -0.0023(8) 0.0103(9) -0.0051(9)
C15 0.0242(10) 0.0303(11) 0.0271(10) -0.0037(8) 0.0179(8) -0.0006(9)
C16 0.0333(11) 0.0512(14) 0.0241(10) -0.0054(11) 0.0173(9) -0.0039(12)
C3 0.0359(11) 0.0300(11) 0.0204(10) -0.0012(9) 0.0144(9) -0.0049(10)

loop_
_atom_type_symbol
_atom_type_description
_atom_type_scat_dispersion_real
_atom_type_scat_dispersion_imag
_atom_type_scat_source
C C 0.0181 0.0091 'International Tables Vol C Tables 4.2.6.8 and 6.1.1.4'
H H 0.0000 0.0000 'International Tables Vol C Tables 4.2.6.8 and 6.1.1.4'
O O 0.0492 0.0322 'International Tables Vol C Tables 4.2.6.8 and 6.1.1.4'

loop_
_geom_angle_atom_site_label_1
_geom_angle_atom_site_label_2
_geom_angle_atom_site_label_3
_geom_angle
C20 O2 C6 104.81(13)
C9 C8 C7 122.86(16)
C9 C8 C14 120.29(16)
C7 C8 C14 116.50(14)
C8 C9 C11 122.21(16)
C8 C9 C10 122.63(16)
C10 C9 C11 115.15(14)
O2 C6 C7 124.86(15)
C5 C6 O2 109.98(15)
C5 C6 C7 123.44(16)
O4 C7 C8 121.76(16)
O4 C7 C6 124.43(16)
C6 C7 C8 113.57(14)
O3 C11 C9 106.29(15)
O3 C11 C12 112.29(15)
C9 C11 C12 115.66(14)
C6 C5 C10 124.66(16)
C6 C5 C4 108.21(16)
C4 C5 C10 127.13(16)
C8 C14 C13 111.23(14)
C8 C14 C15 123.15(15)
C15 C14 C13 103.19(14)
C9 C10 C19 108.80(15)
C9 C10 C1 115.95(15)
C5 C10 C9 109.04(14)
C5 C10 C19 106.66(16)
C5 C10 C1 105.69(15)
C1 C10 C19 110.27(14)
C14 C13 C18 112.69(16)
C12 C13 C14 108.68(15)
C12 C13 C18 111.85(16)
C17 C13 C14 100.95(14)
C17 C13 C18 104.12(15)
C17 C13 C12 118.15(16)
C5 C4 C3 121.32(16)
C20 C4 C5 104.58(16)
C20 C4 C3 133.21(17)
C2 C1 C10 111.12(16)
C13 C12 C11 110.75(15)
C4 C20 O2 112.36(16)
C3 C2 C1 116.07(15)
O5 C17 C13 126.61(18)
O5 C17 C16 124.68(19)
C13 C17 C16 108.69(16)
C16 C15 C14 101.56(15)
C17 C16 C15 106.02(15)
O1 C3 C4 114.29(18)
O1 C3 C2 106.72(15)
C4 C3 C2 110.75(15)

loop_
_geom_bond_atom_site_label_1
_geom_bond_atom_site_label_2
_geom_bond_distance
O4 C7 1.235(2)
O2 C6 1.383(2)
O2 C20 1.368(2)
O3 C11 1.422(2)
O1 C3 1.421(2)
C8 C9 1.355(3)
C8 C7 1.500(2)
C8 C14 1.515(2)
C9 C11 1.531(2)
C9 C10 1.526(2)
C6 C7 1.434(2)
C6 C5 1.347(2)
O5 C17 1.216(2)
C11 C12 1.533(3)
C5 C10 1.488(2)
C5 C4 1.417(3)
C19 C10 1.558(3)
C14 C13 1.545(2)
C14 C15 1.544(2)
C10 C1 1.551(2)
C13 C18 1.547(3)
C13 C12 1.507(3)
C13 C17 1.500(3)
C4 C20 1.356(3)
C4 C3 1.514(3)
C1 C2 1.541(3)
C2 C3 1.537(3)
C17 C16 1.515(3)
C15 C16 1.537(3)
